data_2210936
loop_
_publ_author_name
'Swesi, Abdurazag T.'
'Farina, Yang'
'Venkatraman, Ramaiyer'
'Ng, Seik Weng'

_publ_section_title
;
 (Acetone
 4-phenylthiosemicarbazonato-\k^2^<i>N</i>,<i>S</i>)chlorodiphenyltin(IV)
 ethanol solvate
;
_journal_coeditor_code CI2191
_journal_issue 11
_journal_name_full 'Acta Crystallographica Section E'
_journal_page_first m3018
_journal_page_last m3019
_journal_paper_doi 10.1107/S1600536806042590
_journal_volume 62
_journal_year 2006
_chemical_formula_iupac '[Sn (C6 H5)2 (C10 H12 N3 S) Cl] , C2 H6 O'
_chemical_formula_moiety 'C22 H22 Cl N3 S Sn , C2 H6 O'
_chemical_formula_sum 'C24 H28 Cl N3 O S Sn'
_chemical_formula_weight 560.69
_chemical_name_systematic
;
(Acetone-4-phenylthiosemicarbazonato-\k^2^N,S)chlorodiphenyltin(IV) ethanol
solvate
;
_space_group_IT_number 14
_symmetry_cell_setting monoclinic
_symmetry_space_group_name_Hall '-P 2ybc'
_symmetry_space_group_name_H-M 'P 1 21/c 1'
_atom_sites_solution_hydrogens geom
_atom_sites_solution_primary direct
_atom_sites_solution_secondary difmap
_audit_creation_method SHELXL97
_cell_angle_alpha 90.00
_cell_angle_beta 90.1460(10)
_cell_angle_gamma 90.00
_cell_formula_units_Z 4
_cell_length_a 8.1100(10)
_cell_length_b 12.1950(10)
_cell_length_c 26.144(3)
_cell_measurement_reflns_used 934
_cell_measurement_temperature 293(2)
_cell_measurement_theta_max 26.3
_cell_measurement_theta_min 2.9
_cell_volume 2585.7(5)
_computing_cell_refinement 'SAINT (Bruker, 2003)'
_computing_data_collection 'SMART (Bruker, 2003)'
_computing_data_reduction SAINT
_computing_molecular_graphics 'X-SEED (Barbour, 2001)'
_computing_publication_material SHELXL97
_computing_structure_refinement 'SHELXL97 (Sheldrick, 1997)'
_computing_structure_solution 'SHELXS97 (Sheldrick, 1997)'
_diffrn_ambient_temperature 295(2)
_diffrn_measured_fraction_theta_full 0.98
_diffrn_measured_fraction_theta_max 0.98
_diffrn_measurement_device_type 'Bruker APEX area-detector'
_diffrn_measurement_method '\w and \f'
_diffrn_radiation_monochromator graphite
_diffrn_radiation_source 'fine-focus sealed tube'
_diffrn_radiation_type MoK\a
_diffrn_radiation_wavelength 0.71073
_diffrn_reflns_av_R_equivalents 0.0276
_diffrn_reflns_av_sigmaI/netI 0.0369
_diffrn_reflns_limit_h_max 10
_diffrn_reflns_limit_h_min -10
_diffrn_reflns_limit_k_max 9
_diffrn_reflns_limit_k_min -15
_diffrn_reflns_limit_l_max 32
_diffrn_reflns_limit_l_min -33
_diffrn_reflns_number 15470
_diffrn_reflns_theta_full 27.5
_diffrn_reflns_theta_max 27.50
_diffrn_reflns_theta_min 1.56
_diffrn_standards_number 0
_exptl_absorpt_coefficient_mu 1.192
_exptl_absorpt_correction_T_max 0.8801
_exptl_absorpt_correction_T_min 0.6874
_exptl_absorpt_correction_type multi-scan
_exptl_absorpt_process_details '(SADABS; Sheldrick, 1996)'
_exptl_crystal_colour Colourless
_exptl_crystal_density_diffrn 1.440
_exptl_crystal_density_method 'not measured'
_exptl_crystal_description Block
_exptl_crystal_F_000 1136
_exptl_crystal_size_max 0.34
_exptl_crystal_size_mid 0.14
_exptl_crystal_size_min 0.11
_refine_diff_density_max 0.70
_refine_diff_density_min -0.64
_refine_ls_extinction_method none
_refine_ls_goodness_of_fit_ref 1.15
_refine_ls_hydrogen_treatment constr
_refine_ls_matrix_type full
_refine_ls_number_parameters 285
_refine_ls_number_reflns 5817
_refine_ls_number_restraints 0
_refine_ls_restrained_S_all 1.15
_refine_ls_R_factor_all 0.066
_refine_ls_R_factor_gt 0.051
_refine_ls_shift/su_max 0.001
_refine_ls_shift/su_mean 0.001
_refine_ls_structure_factor_coef Fsqd
_refine_ls_weighting_details 'calc w = 1/[\s^2^(Fo^2^)+(0.0509P)^2^+0.7047P] where P=(Fo^2^+2Fc^2^)/3'
_refine_ls_weighting_scheme calc
_refine_ls_wR_factor_gt 0.106
_refine_ls_wR_factor_ref 0.112
_reflns_number_gt 4918
_reflns_number_total 5817
_reflns_threshold_expression I>2\s(I)
_cod_data_source_file ci2191.cif
_cod_data_source_block I
_cod_depositor_comments
;
The following automatic conversions were performed:
'_symmetry_cell_setting' value 'Monoclinic' changed to 'monoclinic'
according to '/home/saulius/struct/CIF-dictionaries/cif_core.dic'
dictionary named 'cif_core.dic' version 2.4.1 from 2010-06-29.

Automatic conversion script
Id: cif_fix_enum 1527 2010-12-29 10:47:43Z saulius 

The following automatic conversions were performed:

'_symmetry_cell_setting' value 'Monoclinic' changed to 'monoclinic'
according to /home/saulius/struct/CIF-dictionaries/cif_core.dic
dictionary named 'cif_core.dic' version 2.4.1 from 2010-06-29.

Automatic conversion script
Id: cif_fix_values 1715 2011-07-08 13:25:40Z adriana 
;
_cod_original_sg_symbol_H-M 'P 21/c'
_cod_database_code 2210936
_cod_database_fobs_code 2210936

loop_
_symmetry_equiv_pos_as_xyz
'x, y, z'
'-x, y+1/2, -z+1/2'
'-x, -y, -z'
'x, -y-1/2, z-1/2'

loop_
_atom_site_type_symbol
_atom_site_label
_atom_site_fract_x
_atom_site_fract_y
_atom_site_fract_z
_atom_site_U_iso_or_equiv
_atom_site_adp_type
_atom_site_calc_flag
_atom_site_refinement_flags
_atom_site_occupancy
Sn Sn1 0.65958(3) 0.65338(2) 0.638688(9) 0.04038(10) Uani d . 1
Cl Cl1 0.38412(13) 0.68585(11) 0.67883(4) 0.0616(3) Uani d . 1
S S1 0.61306(13) 0.46426(9) 0.66021(4) 0.0569(3) Uani d . 1
O O1 0.4676(5) 0.6918(4) 0.80383(15) 0.0964(12) Uani d . 1
H H1O 0.4660 0.6898 0.7713 0.116 Uiso calc R 1
N N1 0.7819(4) 0.2930(3) 0.63489(12) 0.0489(8) Uani d . 1
H H1N 0.7080 0.2683 0.6548 0.059(13) Uiso calc R 1
N N2 0.9022(4) 0.4521(2) 0.60526(12) 0.0438(7) Uani d . 1
N N3 0.8934(4) 0.5665(2) 0.60337(11) 0.0395(7) Uani d . 1
C C1 0.8833(5) 0.2124(3) 0.61206(15) 0.0464(9) Uani d . 1
C C2 0.8509(7) 0.1072(4) 0.6275(2) 0.0774(15) Uani d . 1
H H2 0.7719 0.0938 0.6525 0.093 Uiso calc R 1
C C3 0.9364(8) 0.0214(4) 0.6058(3) 0.102(2) Uani d . 1
H H3 0.9156 -0.0498 0.6168 0.122 Uiso calc R 1
C C4 1.0514(8) 0.0389(4) 0.5685(2) 0.0883(17) Uani d . 1
H H4 1.1042 -0.0199 0.5528 0.106 Uiso calc R 1
C C5 1.0869(7) 0.1440(4) 0.5546(2) 0.0725(14) Uani d . 1
H H5 1.1683 0.1573 0.5304 0.087 Uiso calc R 1
C C6 1.0031(6) 0.2308(4) 0.57630(17) 0.0596(11) Uani d . 1
H H6 1.0281 0.3022 0.5665 0.072 Uiso calc R 1
C C7 0.7844(5) 0.4041(3) 0.62982(14) 0.0429(8) Uani d . 1
C C8 1.0164(5) 0.6123(3) 0.58131(14) 0.0437(8) Uani d . 1
C C9 1.1585(6) 0.5500(4) 0.5603(2) 0.0701(14) Uani d . 1
H H9A 1.2065 0.5060 0.5869 0.105 Uiso calc R 1
H H9B 1.2395 0.6004 0.5476 0.105 Uiso calc R 1
H H9C 1.1212 0.5035 0.5330 0.105 Uiso calc R 1
C C10 1.0238(5) 0.7334(3) 0.57600(17) 0.0578(11) Uani d . 1
H H10A 0.9172 0.7641 0.5830 0.087 Uiso calc R 1
H H10B 1.0562 0.7520 0.5418 0.087 Uiso calc R 1
H H10C 1.1028 0.7625 0.5998 0.087 Uiso calc R 1
C C11 0.7893(5) 0.7567(3) 0.69048(13) 0.0431(8) Uani d . 1
C C12 0.9487(5) 0.7355(4) 0.70626(15) 0.0553(10) Uani d . 1
H H12 1.0032 0.6738 0.6940 0.066 Uiso calc R 1
C C13 1.0280(6) 0.8045(5) 0.74003(18) 0.0725(14) Uani d . 1
H H13 1.1347 0.7886 0.7509 0.087 Uiso calc R 1
C C14 0.9498(7) 0.8964(5) 0.75756(19) 0.0780(15) Uani d . 1
H H14 1.0046 0.9434 0.7799 0.094 Uiso calc R 1
C C15 0.7927(7) 0.9199(4) 0.74265(18) 0.0699(13) Uani d . 1
H H15 0.7402 0.9826 0.7547 0.084 Uiso calc R 1
C C16 0.7116(6) 0.8496(3) 0.70940(17) 0.0571(11) Uani d . 1
H H16 0.6036 0.8649 0.6996 0.069 Uiso calc R 1
C C17 0.5804(4) 0.7092(3) 0.56581(14) 0.0456(9) Uani d . 1
C C18 0.5019(6) 0.8090(4) 0.56081(18) 0.0643(12) Uani d . 1
H H18 0.4869 0.8529 0.5895 0.077 Uiso calc R 1
C C19 0.4450(7) 0.8449(5) 0.5137(2) 0.0862(18) Uani d . 1
H H19 0.3941 0.9129 0.5107 0.103 Uiso calc R 1
C C20 0.4641(6) 0.7797(6) 0.4717(2) 0.0863(18) Uani d . 1
H H20 0.4256 0.8035 0.4401 0.104 Uiso calc R 1
C C21 0.5390(7) 0.6802(5) 0.47576(19) 0.0780(15) Uani d . 1
H H21 0.5508 0.6360 0.4470 0.094 Uiso calc R 1
C C22 0.5971(6) 0.6452(4) 0.52235(16) 0.0592(11) Uani d . 1
H H22 0.6486 0.5772 0.5248 0.071 Uiso calc R 1
C C23 0.6293(9) 0.6696(6) 0.8216(3) 0.098(2) Uani d . 1
H H23A 0.6350 0.6832 0.8581 0.118 Uiso calc R 1
H H23B 0.7064 0.7186 0.8049 0.118 Uiso calc R 1
C C24 0.6754(11) 0.5594(7) 0.8116(3) 0.154(4) Uani d . 1
H H24A 0.6127 0.5112 0.8331 0.231 Uiso calc R 1
H H24B 0.7908 0.5502 0.8187 0.231 Uiso calc R 1
H H24C 0.6540 0.5425 0.7764 0.231 Uiso calc R 1

loop_
_atom_site_aniso_label
_atom_site_aniso_U_11
_atom_site_aniso_U_22
_atom_site_aniso_U_33
_atom_site_aniso_U_12
_atom_site_aniso_U_13
_atom_site_aniso_U_23
Sn1 0.03785(15) 0.04149(16) 0.04183(16) 0.00353(11) 0.00393(10) -0.00566(12)
Cl1 0.0401(5) 0.0809(8) 0.0639(6) 0.0084(5) 0.0125(5) -0.0087(6)
S1 0.0559(6) 0.0459(6) 0.0690(7) -0.0016(5) 0.0253(5) -0.0021(5)
O1 0.092(3) 0.122(3) 0.075(2) 0.029(3) 0.024(2) -0.003(3)
N1 0.055(2) 0.0376(19) 0.055(2) -0.0014(15) 0.0123(16) -0.0006(16)
N2 0.0425(17) 0.0331(16) 0.0557(19) 0.0020(13) 0.0049(14) -0.0041(14)
N3 0.0385(16) 0.0359(17) 0.0439(16) 0.0019(13) 0.0052(13) -0.0052(13)
C1 0.053(2) 0.037(2) 0.050(2) 0.0019(17) -0.0007(18) -0.0001(17)
C2 0.087(4) 0.038(2) 0.107(4) 0.006(2) 0.027(3) 0.009(3)
C3 0.120(5) 0.034(3) 0.152(6) 0.011(3) 0.052(4) 0.003(3)
C4 0.107(4) 0.045(3) 0.113(5) 0.015(3) 0.021(4) -0.016(3)
C5 0.077(3) 0.061(3) 0.079(3) 0.012(2) 0.020(3) -0.011(3)
C6 0.069(3) 0.043(2) 0.067(3) 0.006(2) 0.014(2) -0.002(2)
C7 0.045(2) 0.042(2) 0.042(2) 0.0000(17) -0.0013(16) -0.0054(17)
C8 0.038(2) 0.045(2) 0.048(2) 0.0000(17) 0.0029(16) -0.0055(18)
C9 0.056(3) 0.055(3) 0.099(4) 0.001(2) 0.031(3) -0.015(3)
C10 0.061(3) 0.042(2) 0.070(3) -0.003(2) 0.015(2) 0.003(2)
C11 0.045(2) 0.045(2) 0.0394(19) 0.0032(17) 0.0035(16) -0.0049(16)
C12 0.047(2) 0.068(3) 0.050(2) 0.012(2) -0.0005(18) -0.012(2)
C13 0.047(3) 0.107(4) 0.063(3) 0.004(3) -0.012(2) -0.025(3)
C14 0.080(4) 0.087(4) 0.067(3) -0.010(3) -0.010(3) -0.031(3)
C15 0.083(4) 0.053(3) 0.074(3) 0.006(2) 0.004(3) -0.023(2)
C16 0.053(3) 0.055(3) 0.064(3) 0.010(2) -0.003(2) -0.010(2)
C17 0.038(2) 0.051(2) 0.048(2) -0.0006(17) 0.0020(16) -0.0007(18)
C18 0.065(3) 0.065(3) 0.063(3) 0.015(2) 0.002(2) 0.001(2)
C19 0.069(4) 0.090(4) 0.099(4) 0.018(3) -0.002(3) 0.033(4)
C20 0.063(3) 0.134(6) 0.062(3) -0.002(3) -0.008(3) 0.023(4)
C21 0.082(4) 0.102(4) 0.050(3) -0.006(3) -0.006(3) -0.005(3)
C22 0.054(3) 0.070(3) 0.053(2) 0.000(2) 0.003(2) -0.008(2)
C23 0.103(5) 0.105(5) 0.088(4) -0.008(4) 0.018(4) 0.001(4)
C24 0.158(8) 0.133(8) 0.170(8) 0.026(6) -0.047(7) -0.008(7)

loop_
_atom_type_symbol
_atom_type_description
_atom_type_scat_dispersion_real
_atom_type_scat_dispersion_imag
_atom_type_scat_source
C C 0.0033 0.0016 'International Tables Vol C Tables 4.2.6.8 and 6.1.1.4'
H H 0.0000 0.0000 'International Tables Vol C Tables 4.2.6.8 and 6.1.1.4'
N N 0.0061 0.0033 'International Tables Vol C Tables 4.2.6.8 and 6.1.1.4'
O O 0.0106 0.0060 'International Tables Vol C Tables 4.2.6.8 and 6.1.1.4'
S S 0.1246 0.1234 'International Tables Vol C Tables 4.2.6.8 and 6.1.1.4'
Cl Cl 0.1484 0.1585 'International Tables Vol C Tables 4.2.6.8 and 6.1.1.4'
Sn Sn -0.6537 1.4246 'International Tables Vol C Tables 4.2.6.8 and 6.1.1.4'

loop_
_geom_angle_atom_site_label_1
_geom_angle_atom_site_label_2
_geom_angle_atom_site_label_3
_geom_angle
_geom_angle_publ_flag
C11 Sn1 C17 122.0(2) yes
C11 Sn1 N3 96.80(10) yes
C11 Sn1 S1 119.80(10) yes
C11 Sn1 Cl1 94.60(10) yes
C17 Sn1 N3 92.00(10) yes
C17 Sn1 S1 118.10(10) yes
C17 Sn1 Cl1 93.30(10) yes
N3 Sn1 S1 77.75(8) yes
N3 Sn1 Cl1 162.44(8) yes
S1 Sn1 Cl1 85.00(4) yes
C7 S1 Sn1 99.75(14) ?
C23 O1 H1O 109.5 ?
C7 N1 C1 129.9(3) ?
C7 N1 H1N 115.0 ?
C1 N1 H1N 115.0 ?
C7 N2 N3 115.6(3) ?
C8 N3 N2 114.3(3) ?
C8 N3 Sn1 127.4(3) ?
N2 N3 Sn1 118.3(2) ?
C6 C1 C2 119.5(4) ?
C6 C1 N1 126.0(4) ?
C2 C1 N1 114.5(4) ?
C3 C2 C1 119.5(5) ?
C3 C2 H2 120.3 ?
C1 C2 H2 120.3 ?
C4 C3 C2 121.3(5) ?
C4 C3 H3 119.3 ?
C2 C3 H3 119.3 ?
C3 C4 C5 118.7(5) ?
C3 C4 H4 120.6 ?
C5 C4 H4 120.6 ?
C4 C5 C6 120.5(5) ?
C4 C5 H5 119.7 ?
C6 C5 H5 119.7 ?
C1 C6 C5 120.3(4) ?
C1 C6 H6 119.8 ?
C5 C6 H6 119.8 ?
N2 C7 N1 120.7(3) ?
N2 C7 S1 128.3(3) ?
N1 C7 S1 111.0(3) ?
N3 C8 C10 120.5(3) ?
N3 C8 C9 123.3(4) ?
C10 C8 C9 116.2(3) ?
C8 C9 H9A 109.5 ?
C8 C9 H9B 109.5 ?
H9A C9 H9B 109.5 ?
C8 C9 H9C 109.5 ?
H9A C9 H9C 109.5 ?
H9B C9 H9C 109.5 ?
C8 C10 H10A 109.5 ?
C8 C10 H10B 109.5 ?
H10A C10 H10B 109.5 ?
C8 C10 H10C 109.5 ?
H10A C10 H10C 109.5 ?
H10B C10 H10C 109.5 ?
C12 C11 C16 118.2(4) ?
C12 C11 Sn1 122.7(3) ?
C16 C11 Sn1 119.1(3) ?
C13 C12 C11 120.8(4) ?
C13 C12 H12 119.6 ?
C11 C12 H12 119.6 ?
C14 C13 C12 120.0(4) ?
C14 C13 H13 120.0 ?
C12 C13 H13 120.0 ?
C15 C14 C13 120.7(4) ?
C15 C14 H14 119.7 ?
C13 C14 H14 119.7 ?
C14 C15 C16 119.5(4) ?
C14 C15 H15 120.3 ?
C16 C15 H15 120.3 ?
C15 C16 C11 120.9(4) ?
C15 C16 H16 119.6 ?
C11 C16 H16 119.6 ?
C18 C17 C22 117.7(4) ?
C18 C17 Sn1 120.5(3) ?
C22 C17 Sn1 121.7(3) ?
C17 C18 C19 121.0(5) ?
C17 C18 H18 119.5 ?
C19 C18 H18 119.5 ?
C20 C19 C18 119.6(5) ?
C20 C19 H19 120.2 ?
C18 C19 H19 120.2 ?
C21 C20 C19 120.5(5) ?
C21 C20 H20 119.7 ?
C19 C20 H20 119.7 ?
C20 C21 C22 119.9(5) ?
C20 C21 H21 120.0 ?
C22 C21 H21 120.0 ?
C21 C22 C17 121.2(5) ?
C21 C22 H22 119.4 ?
C17 C22 H22 119.4 ?
O1 C23 C24 111.5(6) ?
O1 C23 H23A 109.3 ?
C24 C23 H23A 109.3 ?
O1 C23 H23B 109.3 ?
C24 C23 H23B 109.3 ?
H23A C23 H23B 108.0 ?
C23 C24 H24A 109.5 ?
C23 C24 H24B 109.5 ?
H24A C24 H24B 109.5 ?
C23 C24 H24C 109.5 ?
H24A C24 H24C 109.5 ?
H24B C24 H24C 109.5 ?

loop_
_geom_bond_atom_site_label_1
_geom_bond_atom_site_label_2
_geom_bond_distance
_geom_bond_publ_flag
Sn1 C11 2.126(4) yes
Sn1 C17 2.121(4) yes
Sn1 N3 2.362(3) yes
Sn1 S1 2.4040(10) yes
Sn1 Cl1 2.5020(10) yes
S1 C7 1.763(4) ?
O1 C23 1.416(8) ?
O1 H1O 0.85 ?
N1 C7 1.361(5) ?
N1 C1 1.415(5) ?
N1 H1N 0.85 ?
N2 C7 1.292(5) ?
N2 N3 1.398(4) ?
N3 C8 1.282(5) ?
C1 C6 1.369(6) ?
C1 C2 1.370(6) ?
C2 C3 1.378(7) ?
C2 H2 0.93 ?
C3 C4 1.369(8) ?
C3 H3 0.93 ?
C4 C5 1.363(7) ?
C4 H4 0.93 ?
C5 C6 1.381(6) ?
C5 H5 0.93 ?
C6 H6 0.93 ?
C8 C10 1.485(6) ?
C8 C9 1.486(5) ?
C9 H9A 0.96 ?
C9 H9B 0.96 ?
C9 H9C 0.96 ?
C10 H10A 0.96 ?
C10 H10B 0.96 ?
C10 H10C 0.96 ?
C11 C12 1.380(5) ?
C11 C16 1.388(5) ?
C12 C13 1.379(6) ?
C12 H12 0.93 ?
C13 C14 1.368(7) ?
C13 H13 0.93 ?
C14 C15 1.362(7) ?
C14 H14 0.93 ?
C15 C16 1.385(6) ?
C15 H15 0.93 ?
C16 H16 0.93 ?
C17 C18 1.380(6) ?
C17 C22 1.386(5) ?
C18 C19 1.384(7) ?
C18 H18 0.93 ?
C19 C20 1.365(8) ?
C19 H19 0.93 ?
C20 C21 1.361(8) ?
C20 H20 0.93 ?
C21 C22 1.373(7) ?
C21 H21 0.93 ?
C22 H22 0.93 ?
C23 C24 1.418(9) ?
C23 H23A 0.97 ?
C23 H23B 0.97 ?
C24 H24A 0.96 ?
C24 H24B 0.96 ?
C24 H24C 0.96 ?

loop_
_geom_hbond_atom_site_label_D
_geom_hbond_atom_site_label_H
_geom_hbond_atom_site_label_A
_geom_hbond_site_symmetry_A
_geom_hbond_distance_DH
_geom_hbond_distance_HA
_geom_hbond_distance_DA
_geom_hbond_angle_DHA
_geom_hbond_publ_flag
O1 H1O Cl1 . 0.85 2.51 3.336(4) 166 yes
N1 H1N O1 2_646 0.85 2.02 2.863(5) 172 yes

loop_
_geom_torsion_atom_site_label_1
_geom_torsion_atom_site_label_2
_geom_torsion_atom_site_label_3
_geom_torsion_atom_site_label_4
_geom_torsion
C17 Sn1 S1 C7 82.48(17)
C11 Sn1 S1 C7 -94.04(17)
N3 Sn1 S1 C7 -3.16(15)
Cl1 Sn1 S1 C7 173.54(13)
C7 N2 N3 C8 176.2(3)
C7 N2 N3 Sn1 -4.7(4)
C17 Sn1 N3 C8 65.4(3)
C11 Sn1 N3 C8 -57.1(3)
S1 Sn1 N3 C8 -176.3(3)
Cl1 Sn1 N3 C8 172.8(2)
C17 Sn1 N3 N2 -113.5(3)
C11 Sn1 N3 N2 123.9(3)
S1 Sn1 N3 N2 4.8(2)
Cl1 Sn1 N3 N2 -6.1(4)
C7 N1 C1 C6 -4.4(7)
C7 N1 C1 C2 177.3(4)
C6 C1 C2 C3 -1.7(8)
N1 C1 C2 C3 176.7(5)
C1 C2 C3 C4 -1.1(10)
C2 C3 C4 C5 3.4(11)
C3 C4 C5 C6 -2.9(10)
C2 C1 C6 C5 2.2(7)
N1 C1 C6 C5 -176.0(4)
C4 C5 C6 C1 0.2(9)
N3 N2 C7 N1 -178.8(3)
N3 N2 C7 S1 1.1(5)
C1 N1 C7 N2 -7.9(6)
C1 N1 C7 S1 172.1(3)
Sn1 S1 C7 N2 2.6(4)
Sn1 S1 C7 N1 -177.4(2)
N2 N3 C8 C10 179.5(3)
Sn1 N3 C8 C10 0.5(5)
N2 N3 C8 C9 -1.2(6)
Sn1 N3 C8 C9 179.8(3)
C17 Sn1 C11 C12 -117.0(3)
N3 Sn1 C11 C12 -20.3(4)
S1 Sn1 C11 C12 59.4(4)
Cl1 Sn1 C11 C12 146.3(3)
C17 Sn1 C11 C16 63.0(4)
N3 Sn1 C11 C16 159.6(3)
S1 Sn1 C11 C16 -120.6(3)
Cl1 Sn1 C11 C16 -33.8(3)
C16 C11 C12 C13 0.2(6)
Sn1 C11 C12 C13 -179.8(4)
C11 C12 C13 C14 -1.2(8)
C12 C13 C14 C15 1.1(9)
C13 C14 C15 C16 0.0(9)
C14 C15 C16 C11 -1.0(8)
C12 C11 C16 C15 0.9(6)
Sn1 C11 C16 C15 -179.1(4)
C11 Sn1 C17 C18 -46.4(4)
N3 Sn1 C17 C18 -145.7(4)
S1 Sn1 C17 C18 137.1(3)
Cl1 Sn1 C17 C18 51.0(4)
C11 Sn1 C17 C22 137.1(3)
N3 Sn1 C17 C22 37.8(3)
S1 Sn1 C17 C22 -39.4(4)
Cl1 Sn1 C17 C22 -125.4(3)
C22 C17 C18 C19 -1.4(7)
Sn1 C17 C18 C19 -178.0(4)
C17 C18 C19 C20 1.2(8)
C18 C19 C20 C21 -0.3(9)
C19 C20 C21 C22 -0.5(9)
C20 C21 C22 C17 0.3(8)
C18 C17 C22 C21 0.6(7)
Sn1 C17 C22 C21 177.2(4)
